data_4106228
loop_
_publ_author_name
'Daniel Serra'
'Marc-Etienne Moret'
'Peter Chen'

_publ_contact_author_email schweizer@org.chem.ethz.ch
_publ_contact_author_name 'B. Schweizer'
_publ_section_title
;
 Transmetalation of Methyl Groups Supported by PtII-AuI Bonds in the Gas
 Phase, in Silico, and in Solution
;
_journal_name_full 'Journal of the American Chemical Society'
_journal_page_first 8914
_journal_page_last 8926
_journal_paper_doi 10.1021/ja110405q
_journal_volume 133
_journal_year 2011
_chemical_compound_source 'LOC ETH Zurich'
_chemical_formula_moiety 'C32 H12 B F24 -1 , C10 H28 P3 Pt +1'
_chemical_formula_sum 'C42 H40 B F24 P3 Pt'
_chemical_formula_weight 1299.557
_chemical_name_systematic
;
 ?
;
_space_group_IT_number 2
_symmetry_cell_setting triclinic
_symmetry_space_group_name_Hall '-P 1'
_symmetry_space_group_name_H-M 'P -1'
_atom_sites_solution_primary direct
_atom_sites_solution_secondary difmap
_audit_creation_method maXus
_cell_angle_alpha 86.982(2)
_cell_angle_beta 85.996(2)
_cell_angle_gamma 69.5802(12)
_cell_formula_units_Z 4
_cell_length_a 12.4804(3)
_cell_length_b 12.9209(4)
_cell_length_c 33.2367(12)
_cell_measurement_reflns_used 83104
_cell_measurement_temperature 123
_cell_measurement_theta_max 25.028
_cell_measurement_theta_min 2.753
_cell_volume 5008.3(3)
_computing_cell_refinement 'HKL Scalepack (Otwinowski & Minor 1997)'
_computing_data_collection KappaCCD
_computing_data_reduction 'Denzo and Scalepak (Otwinowski & Minor, 1997)'
_computing_structure_refinement 'SHELXL-97 (Sheldrick, 2008)'
_computing_structure_solution 'SHELXS-97 (Sheldrick, 2008)'
_diffrn_ambient_temperature 123
_diffrn_measured_fraction_theta_full 0.742
_diffrn_measured_fraction_theta_max 0.742
_diffrn_measurement_device KappaCCD
_diffrn_measurement_method CCD
_diffrn_orient_matrix_type X=UH
_diffrn_orient_matrix_UB_11 -0.05398
_diffrn_orient_matrix_UB_12 -0.06544
_diffrn_orient_matrix_UB_13 -0.01165
_diffrn_orient_matrix_UB_21 0.06154
_diffrn_orient_matrix_UB_22 -0.02227
_diffrn_orient_matrix_UB_23 0.05043
_diffrn_orient_matrix_UB_31 -0.01598
_diffrn_orient_matrix_UB_32 0.01126
_diffrn_orient_matrix_UB_33 0.02298
_diffrn_radiation_source 'fine-focus sealed tube'
_diffrn_radiation_type ' MoK\a'
_diffrn_radiation_wavelength_id all
_diffrn_reflns_av_R_equivalents 0.1162
_diffrn_reflns_limit_h_max 14
_diffrn_reflns_limit_h_min -14
_diffrn_reflns_limit_k_max 15
_diffrn_reflns_limit_k_min -15
_diffrn_reflns_limit_l_max 39
_diffrn_reflns_limit_l_min -39
_diffrn_reflns_number 25172
_diffrn_reflns_theta_full 25.00
_diffrn_reflns_theta_max 25.00
_diffrn_reflns_theta_min 2.79
_exptl_absorpt_coefficient_mu 3.017
_exptl_absorpt_correction_T_max 0.943
_exptl_absorpt_correction_T_min 0.624
_exptl_absorpt_correction_type integration
_exptl_absorpt_process_details
;
gaussian integration (Coppens, 1970)
;
_exptl_crystal_colour Colourless
_exptl_crystal_density_diffrn 1.724
_exptl_crystal_description needle
_exptl_crystal_F_000 2544.0
_exptl_crystal_size_max .3
_exptl_crystal_size_mid .012
_exptl_crystal_size_min .003
_refine_diff_density_max 1.018
_refine_diff_density_min -1.201
_refine_diff_density_rms 0.175
_refine_ls_extinction_method none
_refine_ls_goodness_of_fit_ref 1.016
_refine_ls_hydrogen_treatment constr
_refine_ls_matrix_type full
_refine_ls_number_parameters 1260
_refine_ls_number_reflns 13098
_refine_ls_number_restraints 0
_refine_ls_restrained_S_all 1.016
_refine_ls_R_factor_all 0.1537
_refine_ls_R_factor_gt 0.0811
_refine_ls_shift/su_max 0.031
_refine_ls_shift/su_mean 0.001
_refine_ls_structure_factor_coef Fsqd
_refine_ls_weighting_details 'calc w=1/[\s^2^(Fo^2^)+ (0.1000P)^2^+0.0000P] where P=(Fo^2^+2Fc^2^)/3'
_refine_ls_weighting_scheme calc
_refine_ls_wR_factor_gt 0.1750
_refine_ls_wR_factor_ref 0.2149
_reflns_number_gt 7610
_reflns_number_total 13098
_reflns_threshold_expression >2sigma(I)
_cod_data_source_file ja110405q_si_003.cif
_cod_data_source_block global
_cod_original_sg_symbol_H-M 'P -1 '
_cod_original_formula_sum 'C42 H40 B F24 P3 Pt '
_cod_database_code 4106228

loop_
_symmetry_equiv_pos_as_xyz
+X,+Y,+Z
-X,-Y,-Z

loop_
_atom_site_label
_atom_site_type_symbol
_atom_site_fract_x
_atom_site_fract_y
_atom_site_fract_z
_atom_site_U_iso_or_equiv
_atom_site_adp_type
_atom_site_occupancy
_atom_site_symmetry_multiplicity
_atom_site_calc_flag
_atom_site_refinement_flags
Pt1 Pt 0.97547(6) 0.96514(6) 0.094179(19) 0.0305(2) Uani 1 1 d .
Pt2 Pt 0.98915(6) 0.52201(6) 0.400254(19) 0.0305(2) Uani 1 1 d .
P1 P 1.1334(4) 0.9978(4) 0.06670(14) 0.0371(12) Uani 1 1 d .
P2 P 0.9171(4) 1.1452(4) 0.11431(15) 0.0383(12) Uani 1 1 d .
P3 P 0.8253(4) 0.9158(4) 0.12140(16) 0.0454(14) Uani 1 1 d .
P4 P 1.1326(4) 0.5616(5) 0.42739(14) 0.0415(13) Uani 1 1 d .
P5 P 0.9343(5) 0.6980(4) 0.37276(16) 0.0460(14) Uani 1 1 d .
P6 P 0.8502(4) 0.4663(4) 0.37612(14) 0.0359(12) Uani 1 1 d .
F1 F -0.127(2) 0.6324(14) 0.0534(6) 0.174(11) Uani 1 1 d .
F2 F -0.2091(11) 0.5190(13) 0.0722(3) 0.087(5) Uani 1 1 d .
F3 F -0.0556(11) 0.4669(14) 0.0375(3) 0.083(5) Uani 1 1 d .
F4 F -0.2136(9) 0.5127(13) 0.2174(4) 0.083(5) Uani 1 1 d .
F5 F -0.0721(10) 0.3684(10) 0.2314(3) 0.053(3) Uani 1 1 d .
F6 F -0.0717(9) 0.5252(10) 0.2462(3) 0.055(3) Uani 1 1 d .
F7 F 0.3538(8) 0.6753(9) 0.0084(3) 0.044(3) Uani 1 1 d .
F8 F 0.2100(7) 0.6484(8) -0.0155(3) 0.040(3) Uani 1 1 d .
F9 F 0.3785(8) 0.5718(8) -0.0436(3) 0.042(3) Uani 1 1 d .
F10 F 0.3871(14) 0.1260(12) 0.0289(5) 0.125(7) Uani 1 1 d .
F11 F 0.5512(12) 0.1349(11) 0.0315(5) 0.094(5) Uani 1 1 d .
F12 F 0.4680(15) 0.1806(10) -0.0226(3) 0.099(5) Uani 1 1 d .
F13 F 0.304(3) 0.0303(17) 0.1697(5) 0.180(12) Uani 1 1 d .
F14 F 0.2092(17) 0.1007(17) 0.2138(10) 0.192(13) Uani 1 1 d .
F15 F 0.3645(14) -0.0076(12) 0.2243(5) 0.124(8) Uani 1 1 d .
F16 F 0.6763(9) 0.2548(12) 0.2079(3) 0.074(4) Uani 1 1 d .
F17 F 0.5684(8) 0.3391(9) 0.2549(3) 0.048(3) Uani 1 1 d .
F18 F 0.6317(11) 0.1646(10) 0.2577(4) 0.084(5) Uani 1 1 d .
F19 F 0.0739(9) 0.7717(9) 0.2336(3) 0.056(3) Uani 1 1 d .
F20 F 0.1955(9) 0.8516(9) 0.2424(3) 0.056(3) Uani 1 1 d .
F21 F 0.0852(9) 0.8973(8) 0.1930(3) 0.056(3) Uani 1 1 d .
F22 F 0.6084(12) 0.631(2) 0.1590(8) 0.225(16) Uani 1 1 d .
F23 F 0.5341(17) 0.7778(19) 0.1462(8) 0.178(11) Uani 1 1 d .
F24 F 0.5546(15) 0.678(2) 0.1046(5) 0.162(11) Uani 1 1 d .
F25 F 0.9073(14) -0.0141(11) 0.2815(4) 0.104(6) Uani 1 1 d .
F26 F 0.8528(9) 0.1587(9) 0.2868(3) 0.063(3) Uani 1 1 d .
F27 F 1.0084(9) 0.0751(13) 0.2573(3) 0.080(5) Uani 1 1 d .
F28 F 0.9327(11) 0.1546(10) 0.4622(3) 0.067(4) Uani 1 1 d .
F29 F 0.9428(10) -0.0096(10) 0.4635(3) 0.062(3) Uani 1 1 d .
F30 F 0.8040(10) 0.1118(18) 0.4342(4) 0.140(9) Uani 1 1 d .
F31 F 1.6312(12) -0.1540(17) 0.2226(4) 0.121(7) Uani 1 1 d .
F32 F 1.7395(10) -0.2561(11) 0.2619(5) 0.106(6) Uani 1 1 d .
F33 F 1.6741(12) -0.0839(12) 0.2685(5) 0.111(6) Uani 1 1 d .
F37 F 1.1571(10) 0.3303(9) 0.2648(3) 0.054(3) Uani 1 1 d .
F38 F 1.1337(10) 0.4476(10) 0.3106(3) 0.063(3) Uani 1 1 d .
F39 F 1.2651(8) 0.4272(8) 0.2650(3) 0.050(3) Uani 1 1 d .
F40 F 1.5971(13) 0.3054(13) 0.3494(5) 0.108(6) Uani 1 1 d .
F41 F 1.6525(12) 0.1382(13) 0.3670(7) 0.136(8) Uani 1 1 d .
F42 F 1.5590(13) 0.2471(17) 0.4044(4) 0.113(7) Uani 1 1 d .
F43 F 1.2718(10) -0.3549(10) 0.3005(4) 0.078(4) Uani 1 1 d .
F44 F 1.4235(14) -0.4492(11) 0.3274(5) 0.103(6) Uani 1 1 d .
F45 F 1.4248(11) -0.4311(10) 0.2641(4) 0.075(4) Uani 1 1 d .
F46 F 1.3647(9) 0.0567(11) 0.5472(3) 0.066(4) Uani 1 1 d .
F47 F 1.2017(8) 0.1384(9) 0.5199(3) 0.054(3) Uani 1 1 d .
F48 F 1.3511(9) 0.1754(9) 0.4991(3) 0.053(3) Uani 1 1 d .
F49 F 1.3844(19) -0.3524(13) 0.4781(10) 0.222(17) Uani 1 1 d .
F50 F 1.533(3) -0.3626(17) 0.4548(7) 0.26(2) Uani 1 1 d .
F51 F 1.4962(19) -0.3293(11) 0.5097(6) 0.151(9) Uani 1 1 d .
C1 C 1.1448(18) 1.004(2) 0.0130(5) 0.064(7) Uani 1 1 d .
C2 C 1.2696(14) 0.9020(19) 0.0806(6) 0.059(7) Uani 1 1 d .
C3 C 1.1316(16) 1.1296(16) 0.0810(6) 0.054(6) Uani 1 1 d .
C4 C 1.0071(16) 1.2143(16) 0.0842(8) 0.065(7) Uani 1 1 d .
C5 C 0.7735(15) 1.2378(15) 0.1070(5) 0.039(5) Uani 1 1 d .
C6 C 0.9437(19) 1.1599(19) 0.1674(6) 0.064(7) Uani 1 1 d .
C7 C 0.7186(19) 1.010(2) 0.1548(9) 0.094(10) Uani 1 1 d .
C8 C 0.7382(17) 0.8944(19) 0.0833(7) 0.070(8) Uani 1 1 d .
C9 C 0.8706(16) 0.7899(15) 0.1510(5) 0.043(5) Uani 1 1 d .
C10 C 1.2753(15) 0.462(2) 0.4205(7) 0.069(7) Uani 1 1 d .
C11 C 1.109(2) 0.593(2) 0.4794(6) 0.085(9) Uani 1 1 d .
C12 C 1.1412(19) 0.6900(18) 0.4043(6) 0.061(7) Uani 1 1 d .
C13 C 1.0163(19) 0.767(2) 0.3967(7) 0.067(7) Uani 1 1 d .
C14 C 0.9749(18) 0.7054(15) 0.3195(5) 0.051(6) Uani 1 1 d .
C15 C 0.7886(18) 0.7991(19) 0.3761(7) 0.071(7) Uani 1 1 d .
C16 C 0.9092(17) 0.3484(14) 0.3434(6) 0.045(5) Uani 1 1 d .
C17 C 0.7365(19) 0.561(2) 0.3462(8) 0.089(9) Uani 1 1 d .
C18 C 0.7682(15) 0.4210(16) 0.4159(6) 0.046(5) Uani 1 1 d .
C19 C 0.1340(12) 0.4678(13) 0.1378(5) 0.024(4) Uani 1 1 d .
C20 C 0.0724(14) 0.4644(12) 0.1738(5) 0.026(4) Uani 1 1 d .
C21 C -0.0405(15) 0.4810(14) 0.1767(4) 0.028(4) Uani 1 1 d .
C22 C -0.1027(15) 0.5021(13) 0.1421(6) 0.033(4) Uani 1 1 d .
C23 C -0.0487(13) 0.5111(14) 0.1059(4) 0.024(4) Uani 1 1 d .
C24 C 0.0661(14) 0.4943(13) 0.1042(5) 0.026(4) Uani 1 1 d .
C25 C -0.1085(18) 0.5351(18) 0.0670(7) 0.053(6) Uani 1 1 d .
C26 C -0.1001(15) 0.4723(17) 0.2173(6) 0.043(5) Uani 1 1 d .
C27 C 0.3230(13) 0.4251(15) 0.0873(5) 0.031(4) Uani 1 1 d .
C28 C 0.3068(13) 0.5144(14) 0.0608(5) 0.029(4) Uani 1 1 d .
C29 C 0.3372(12) 0.5009(14) 0.0200(5) 0.024(4) Uani 1 1 d .
C30 C 0.3824(13) 0.3913(15) 0.0046(5) 0.031(4) Uani 1 1 d .
C31 C 0.4000(13) 0.2987(13) 0.0318(5) 0.028(4) Uani 1 1 d .
C32 C 0.3683(14) 0.3211(15) 0.0724(5) 0.030(4) Uani 1 1 d .
C33 C 0.3193(14) 0.5976(15) -0.0073(5) 0.034(5) Uani 1 1 d .
C34 C 0.4465(18) 0.1876(17) 0.0174(6) 0.044(5) Uani 1 1 d .
C35 C 0.3381(13) 0.3437(13) 0.1650(4) 0.022(4) Uani 1 1 d .
C36 C 0.3051(13) 0.2523(14) 0.1708(5) 0.034(5) Uani 1 1 d .
C37 C 0.3602(13) 0.1612(13) 0.1956(5) 0.022(4) Uiso 1 1 d .
C38 C 0.4510(14) 0.1604(14) 0.2161(5) 0.031(4) Uani 1 1 d .
C39 C 0.4890(14) 0.2514(16) 0.2118(5) 0.036(5) Uani 1 1 d .
C40 C 0.4331(13) 0.3385(13) 0.1862(5) 0.025(4) Uani 1 1 d .
C41 C 0.319(2) 0.0702(19) 0.2015(7) 0.054(7) Uani 1 1 d .
C42 C 0.5884(16) 0.2513(16) 0.2334(6) 0.036(5) Uani 1 1 d .
C43 C 0.2936(14) 0.5603(14) 0.1501(5) 0.026(4) Uani 1 1 d .
C44 C 0.2171(15) 0.6361(15) 0.1746(5) 0.031(4) Uani 1 1 d .
C45 C 0.2370(15) 0.7283(14) 0.1892(5) 0.031(4) Uani 1 1 d .
C46 C 0.3374(14) 0.7472(15) 0.1782(5) 0.034(4) Uani 1 1 d .
C47 C 0.4174(15) 0.6700(15) 0.1529(5) 0.030(4) Uani 1 1 d .
C48 C 0.3959(13) 0.5769(13) 0.1386(5) 0.026(4) Uani 1 1 d .
C49 C 0.1491(16) 0.8109(14) 0.2141(6) 0.037(5) Uani 1 1 d .
C50 C 0.5318(17) 0.678(2) 0.1408(6) 0.048(6) Uani 1 1 d .
C51 C 1.1733(13) 0.0159(14) 0.3650(5) 0.028(4) Uani 1 1 d .
C52 C 1.1143(14) 0.0257(12) 0.3285(5) 0.024(4) Uani 1 1 d .
C53 C 0.9981(14) 0.0541(13) 0.3287(6) 0.030(4) Uani 1 1 d .
C54 C 0.9327(14) 0.0685(13) 0.3632(5) 0.025(4) Uani 1 1 d .
C55 C 0.9822(13) 0.0612(12) 0.3994(5) 0.025(4) Uani 1 1 d .
C56 C 1.1025(14) 0.0335(13) 0.4002(5) 0.026(4) Uani 1 1 d .
C57 C 0.9426(17) 0.0632(19) 0.2881(7) 0.055(6) Uani 1 1 d .
C58 C 0.9128(15) 0.083(2) 0.4394(5) 0.049(6) Uani 1 1 d .
C59 C 1.3861(12) -0.1021(12) 0.3334(4) 0.015(3) Uani 1 1 d .
C60 C 1.4801(13) -0.0967(13) 0.3110(4) 0.021(4) Uani 1 1 d .
C61 C 1.5437(12) -0.1771(12) 0.2849(4) 0.019(4) Uani 1 1 d .
C62 C 1.5133(14) -0.2672(14) 0.2802(5) 0.028(4) Uani 1 1 d .
C63 C 1.4191(14) -0.2764(14) 0.3008(5) 0.026(4) Uiso 1 1 d .
C64 C 1.3575(14) -0.1953(15) 0.3267(4) 0.031(4) Uani 1 1 d .
C65 C 1.6476(15) -0.1703(15) 0.2604(5) 0.032(4) Uani 1 1 d .
C66 C 1.3867(18) -0.3787(16) 0.2982(6) 0.041(5) Uani 1 1 d .
C67 C 1.3362(14) 0.1099(14) 0.3534(5) 0.031(4) Uani 1 1 d .
C68 C 1.2655(14) 0.1911(12) 0.3277(4) 0.024(4) Uani 1 1 d .
C69 C 1.2919(13) 0.2843(14) 0.3148(5) 0.028(4) Uani 1 1 d .
C70 C 1.3891(13) 0.3004(13) 0.3279(5) 0.029(4) Uani 1 1 d .
C71 C 1.4588(13) 0.2181(15) 0.3524(5) 0.031(4) Uani 1 1 d .
C72 C 1.2135(15) 0.3700(14) 0.2886(5) 0.032(4) Uani 1 1 d .
C73 C 1.5647(17) 0.2326(19) 0.3677(6) 0.046(5) Uani 1 1 d .
C74 C 1.4312(14) 0.1268(14) 0.3665(5) 0.030(4) Uiso 1 1 d .
C75 C 1.3474(13) -0.0444(15) 0.4115(5) 0.028(4) Uani 1 1 d .
C76 C 1.3283(13) 0.0317(14) 0.4415(6) 0.033(5) Uani 1 1 d .
C77 C 1.3455(13) 0.0007(15) 0.4825(4) 0.028(4) Uani 1 1 d .
C78 C 1.3871(13) -0.1078(15) 0.4956(6) 0.032(4) Uani 1 1 d .
C79 C 1.4093(12) -0.1873(12) 0.4661(5) 0.023(4) Uani 1 1 d .
C80 C 1.3900(13) -0.1552(15) 0.4248(5) 0.032(4) Uani 1 1 d .
C81 C 1.3161(15) 0.0866(15) 0.5127(5) 0.033(4) Uiso 1 1 d .
C82 C 1.451(2) -0.303(2) 0.4764(7) 0.066(7) Uani 1 1 d .
C84 C 1.0634(15) 0.3584(13) 0.4233(5) 0.037(5) Uani 1 1 d .
C83 C 1.0486(15) 0.8029(14) 0.0748(6) 0.036(5) Uani 1 1 d .
B1 B 0.2738(16) 0.4498(16) 0.1355(6) 0.026(4) Uiso 1 1 d .
B2 B 1.3117(15) -0.0052(15) 0.3655(5) 0.019(4) Uani 1 1 d .
H1A H 1.2135 1.0183 0.0041 0.077 Uiso 1 1 d R
H1B H 1.0796 1.0628 0.0033 0.077 Uiso 1 1 d R
H1C H 1.1474 0.9354 0.0027 0.077 Uiso 1 1 d R
H2A H 1.3301 0.9232 0.0674 0.071 Uiso 1 1 d R
H2B H 1.2769 0.8296 0.0724 0.071 Uiso 1 1 d R
H2C H 1.2744 0.9014 0.1093 0.071 Uiso 1 1 d R
H3A H 1.1636 1.1222 0.1069 0.065 Uiso 1 1 d R
H3B H 1.1769 1.1557 0.0613 0.065 Uiso 1 1 d R
H4A H 0.9783 1.2332 0.0577 0.078 Uiso 1 1 d R
H4B H 1.0034 1.2802 0.0972 0.078 Uiso 1 1 d R
H5A H 0.7640 1.3090 0.1171 0.047 Uiso 1 1 d R
H5B H 0.7199 1.2089 0.1212 0.047 Uiso 1 1 d R
H5C H 0.7600 1.2451 0.0787 0.047 Uiso 1 1 d R
H6A H 0.9171 1.2370 0.1733 0.077 Uiso 1 1 d R
H6B H 1.0242 1.1281 0.1715 0.077 Uiso 1 1 d R
H6C H 0.9032 1.1230 0.1850 0.077 Uiso 1 1 d R
H7A H 0.6613 0.9790 0.1639 0.113 Uiso 1 1 d R
H7B H 0.6833 1.0786 0.1403 0.113 Uiso 1 1 d R
H7C H 0.7546 1.0232 0.1776 0.113 Uiso 1 1 d R
H8A H 0.6767 0.8740 0.0960 0.085 Uiso 1 1 d R
H8B H 0.7852 0.8365 0.0662 0.085 Uiso 1 1 d R
H8C H 0.7073 0.9614 0.0675 0.085 Uiso 1 1 d R
H9A H 0.8050 0.7729 0.1617 0.051 Uiso 1 1 d R
H9B H 0.9131 0.7983 0.1729 0.051 Uiso 1 1 d R
H9C H 0.9184 0.7309 0.1344 0.051 Uiso 1 1 d R
H10A H 1.3286 0.4863 0.4331 0.083 Uiso 1 1 d R
H10B H 1.2958 0.4534 0.3922 0.083 Uiso 1 1 d R
H10C H 1.2773 0.3917 0.4325 0.083 Uiso 1 1 d R
H11A H 1.1724 0.6086 0.4886 0.102 Uiso 1 1 d R
H11B H 1.1009 0.5299 0.4943 0.102 Uiso 1 1 d R
H11C H 1.0399 0.6556 0.4836 0.102 Uiso 1 1 d R
H12A H 1.1763 0.7228 0.4223 0.073 Uiso 1 1 d R
H12B H 1.1863 0.6748 0.3792 0.073 Uiso 1 1 d R
H13A H 1.0194 0.8284 0.3800 0.081 Uiso 1 1 d R
H13B H 0.9794 0.7921 0.4225 0.081 Uiso 1 1 d R
H14A H 0.9493 0.7811 0.3101 0.062 Uiso 1 1 d R
H14B H 0.9401 0.6648 0.3047 0.062 Uiso 1 1 d R
H14C H 1.0567 0.6740 0.3155 0.062 Uiso 1 1 d R
H15A H 0.7873 0.8667 0.3623 0.085 Uiso 1 1 d R
H15B H 0.7632 0.8133 0.4038 0.085 Uiso 1 1 d R
H15C H 0.7386 0.7699 0.3636 0.085 Uiso 1 1 d R
H16A H 0.8478 0.3287 0.3342 0.053 Uiso 1 1 d R
H16B H 0.9598 0.2868 0.3581 0.053 Uiso 1 1 d R
H16C H 0.9509 0.3676 0.3206 0.053 Uiso 1 1 d R
H17A H 0.6870 0.5228 0.3389 0.106 Uiso 1 1 d R
H17B H 0.7700 0.5844 0.3223 0.106 Uiso 1 1 d R
H17C H 0.6929 0.6236 0.3618 0.106 Uiso 1 1 d R
H18A H 0.7118 0.3986 0.4042 0.056 Uiso 1 1 d R
H18B H 0.7307 0.4812 0.4335 0.056 Uiso 1 1 d R
H18C H 0.8181 0.3600 0.4310 0.056 Uiso 1 1 d R
H20 H 0.1112 0.4492 0.1986 0.031 Uiso 1 1 d R
H22 H -0.1821 0.5095 0.1447 0.040 Uiso 1 1 d R
H24 H 0.1010 0.5010 0.0780 0.031 Uiso 1 1 d R
H28 H 0.2739 0.5875 0.0710 0.035 Uiso 1 1 d R
H30 H 0.3991 0.3826 -0.0239 0.038 Uiso 1 1 d R
H32 H 0.3789 0.2582 0.0904 0.036 Uiso 1 1 d R
H36 H 0.2410 0.2496 0.1571 0.041 Uiso 1 1 d R
H38 H 0.4884 0.0978 0.2332 0.038 Uiso 1 1 d R
H40 H 0.4635 0.3975 0.1832 0.030 Uiso 1 1 d R
H44 H 0.1449 0.6278 0.1825 0.037 Uiso 1 1 d R
H46 H 0.3483 0.8110 0.1882 0.041 Uiso 1 1 d R
H48 H 0.4507 0.5249 0.1211 0.032 Uiso 1 1 d R
H52 H 1.1585 0.0121 0.3032 0.029 Uiso 1 1 d R
H54 H 0.8520 0.0834 0.3622 0.030 Uiso 1 1 d R
H56 H 1.1363 0.0266 0.4257 0.031 Uiso 1 1 d R
H60 H 1.5041 -0.0344 0.3133 0.025 Uiso 1 1 d R
H62 H 1.5599 -0.3239 0.2625 0.034 Uiso 1 1 d R
H64 H 1.2917 -0.2047 0.3409 0.037 Uiso 1 1 d R
H68 H 1.1977 0.1821 0.3189 0.029 Uiso 1 1 d R
H70 H 1.4037 0.3667 0.3196 0.035 Uiso 1 1 d R
H74 H 1.4776 0.0761 0.3858 0.036 Uiso 1 1 d R
H76 H 1.3022 0.1091 0.4343 0.040 Uiso 1 1 d R
H78 H 1.3992 -0.1247 0.5237 0.07(7) Uiso 1 1 d R
H80 H 1.4068 -0.2112 0.4051 0.039 Uiso 1 1 d R
H84A H 1.0085 0.3197 0.4225 0.044 Uiso 1 1 calc R
H84B H 1.0833 0.3599 0.4512 0.044 Uiso 1 1 calc R
H84C H 1.1327 0.3197 0.4067 0.044 Uiso 1 1 calc R
H83A H 0.9925 0.7654 0.0790 0.03(4) Uiso 1 1 calc R
H83B H 1.1159 0.7635 0.0902 0.10(8) Uiso 1 1 calc R
H83C H 1.0717 0.8037 0.0460 0.09(8) Uiso 1 1 calc R

loop_
_atom_site_aniso_label
_atom_site_aniso_U_11
_atom_site_aniso_U_22
_atom_site_aniso_U_33
_atom_site_aniso_U_23
_atom_site_aniso_U_13
_atom_site_aniso_U_12
Pt1 0.0381(5) 0.0293(4) 0.0227(4) 0.0013(3) 0.0039(3) -0.0115(4)
Pt2 0.0383(5) 0.0345(5) 0.0221(4) -0.0029(3) 0.0022(3) -0.0172(4)
P1 0.032(3) 0.044(3) 0.033(3) 0.004(2) -0.003(2) -0.012(3)
P2 0.044(3) 0.028(3) 0.040(3) 0.003(2) -0.009(2) -0.008(2)
P3 0.048(3) 0.032(3) 0.051(3) 0.008(3) 0.017(3) -0.011(3)
P4 0.047(3) 0.065(4) 0.026(3) -0.008(2) 0.001(2) -0.036(3)
P5 0.066(4) 0.030(3) 0.038(3) -0.006(2) 0.012(3) -0.014(3)
P6 0.047(3) 0.038(3) 0.027(3) 0.003(2) -0.004(2) -0.021(3)
F1 0.31(3) 0.084(12) 0.165(17) 0.077(13) -0.203(19) -0.090(15)
F2 0.066(9) 0.158(15) 0.045(8) -0.011(8) -0.021(7) -0.044(10)
F3 0.070(9) 0.155(15) 0.031(7) -0.018(8) -0.006(7) -0.044(10)
F4 0.033(7) 0.156(14) 0.050(8) 0.001(8) 0.002(6) -0.022(8)
F5 0.072(8) 0.062(8) 0.035(6) -0.007(6) 0.000(6) -0.033(7)
F6 0.057(7) 0.072(9) 0.040(7) -0.005(6) 0.000(6) -0.027(7)
F7 0.049(7) 0.060(7) 0.034(6) 0.004(5) -0.001(5) -0.033(6)
F8 0.024(5) 0.054(7) 0.041(6) 0.015(5) -0.012(5) -0.013(5)
F9 0.054(7) 0.044(7) 0.022(6) 0.007(5) 0.003(5) -0.012(6)
F10 0.136(13) 0.073(10) 0.190(17) -0.093(11) 0.109(13) -0.077(11)
F11 0.090(10) 0.055(9) 0.110(12) -0.021(8) -0.032(9) 0.018(8)
F12 0.196(16) 0.037(8) 0.033(7) -0.015(6) 0.041(9) -0.009(9)
F13 0.41(4) 0.142(18) 0.090(13) 0.030(12) -0.058(19) -0.22(3)
F14 0.099(15) 0.116(17) 0.38(4) 0.02(2) 0.023(19) -0.076(14)
F15 0.178(16) 0.087(11) 0.159(15) 0.096(11) -0.123(13) -0.103(12)
F16 0.029(6) 0.144(13) 0.049(8) -0.026(8) 0.013(6) -0.029(8)
F17 0.043(6) 0.045(7) 0.053(7) -0.013(6) -0.017(6) -0.008(6)
F18 0.095(10) 0.059(9) 0.108(11) 0.021(8) -0.070(9) -0.030(8)
F19 0.068(8) 0.048(7) 0.054(7) -0.018(6) 0.024(6) -0.025(7)
F20 0.063(8) 0.056(8) 0.045(7) -0.020(6) -0.008(6) -0.014(6)
F21 0.066(7) 0.027(6) 0.052(7) -0.002(5) -0.001(6) 0.012(6)
F22 0.031(9) 0.30(3) 0.31(3) 0.24(3) -0.048(13) -0.048(13)
F23 0.142(18) 0.18(2) 0.27(3) -0.13(2) 0.097(18) -0.128(18)
F24 0.141(15) 0.38(3) 0.057(10) -0.023(14) 0.035(10) -0.21(2)
F25 0.174(15) 0.059(9) 0.116(12) 0.018(8) -0.104(12) -0.070(10)
F26 0.057(7) 0.052(8) 0.052(7) -0.016(6) -0.027(6) 0.022(6)
F27 0.040(7) 0.168(15) 0.021(6) -0.012(7) 0.004(6) -0.024(8)
F28 0.098(10) 0.070(9) 0.036(7) -0.016(6) 0.042(7) -0.040(8)
F29 0.095(9) 0.067(9) 0.032(6) 0.007(6) 0.010(6) -0.041(8)
F30 0.025(7) 0.32(3) 0.043(8) 0.048(12) 0.003(6) -0.029(11)
F31 0.094(11) 0.24(2) 0.046(9) 0.044(11) 0.002(8) -0.093(13)
F32 0.047(8) 0.069(10) 0.169(16) 0.064(11) 0.034(9) 0.005(7)
F33 0.088(10) 0.086(11) 0.174(16) -0.071(11) 0.103(11) -0.063(9)
F37 0.079(8) 0.044(7) 0.047(7) 0.012(6) -0.023(6) -0.028(7)
F38 0.067(8) 0.049(8) 0.043(7) 0.006(6) 0.009(6) 0.017(6)
F39 0.052(7) 0.044(7) 0.051(7) 0.024(6) -0.005(6) -0.016(6)
F40 0.122(12) 0.124(13) 0.134(13) 0.061(11) -0.063(10) -0.109(12)
F41 0.047(9) 0.080(12) 0.28(3) 0.004(14) -0.062(13) -0.015(9)
F42 0.101(12) 0.24(2) 0.047(9) -0.016(10) -0.019(8) -0.112(15)
F43 0.050(8) 0.050(8) 0.141(13) -0.038(8) 0.027(8) -0.027(7)
F44 0.170(15) 0.048(9) 0.118(12) 0.038(9) -0.065(11) -0.066(10)
F45 0.099(10) 0.063(9) 0.074(9) -0.047(7) 0.037(8) -0.045(8)
F46 0.061(8) 0.105(11) 0.025(6) -0.001(6) -0.015(6) -0.020(8)
F47 0.031(6) 0.074(9) 0.060(7) -0.025(6) 0.005(5) -0.021(6)
F48 0.064(7) 0.067(8) 0.043(6) -0.027(6) 0.003(6) -0.039(7)
F49 0.18(2) 0.043(10) 0.48(5) 0.108(19) -0.17(3) -0.076(14)
F50 0.40(4) 0.063(14) 0.15(2) 0.054(14) 0.15(3) 0.10(2)
F51 0.28(2) 0.043(9) 0.147(16) 0.071(11) -0.141(18) -0.061(13)
C1 0.066(15) 0.12(2) 0.027(11) 0.004(12) 0.021(11) -0.060(16)
C2 0.026(11) 0.096(19) 0.053(14) 0.012(13) 0.000(10) -0.020(12)
C3 0.041(12) 0.050(14) 0.069(15) 0.016(12) -0.027(11) -0.009(11)
C4 0.043(13) 0.029(12) 0.11(2) 0.001(13) -0.007(13) -0.001(10)
C5 0.062(13) 0.038(12) 0.020(9) 0.003(8) 0.002(9) -0.021(11)
C6 0.075(16) 0.076(17) 0.036(12) -0.005(11) -0.028(12) -0.014(14)
C7 0.066(16) 0.052(17) 0.15(3) -0.009(17) 0.057(17) -0.007(14)
C8 0.048(13) 0.072(17) 0.086(18) 0.052(15) -0.016(13) -0.020(13)
C9 0.052(12) 0.043(12) 0.041(11) 0.005(10) 0.004(10) -0.029(11)
C10 0.024(11) 0.10(2) 0.084(18) -0.006(15) 0.002(11) -0.022(13)
C11 0.075(17) 0.19(3) 0.028(12) -0.048(15) 0.026(11) -0.09(2)
C12 0.081(17) 0.069(16) 0.053(14) -0.016(12) 0.030(12) -0.058(15)
C13 0.065(16) 0.09(2) 0.057(15) -0.024(13) 0.014(13) -0.039(16)
C14 0.090(16) 0.025(11) 0.036(11) 0.006(9) 0.000(11) -0.017(11)
C15 0.067(15) 0.056(16) 0.073(17) -0.028(13) 0.035(13) -0.003(13)
C16 0.066(14) 0.024(11) 0.050(12) -0.020(9) 0.014(11) -0.024(10)
C17 0.068(17) 0.10(2) 0.11(2) 0.031(18) -0.057(16) -0.033(16)
C18 0.037(11) 0.040(12) 0.064(14) -0.004(11) 0.008(10) -0.016(10)
C19 0.011(8) 0.028(10) 0.034(10) 0.001(8) -0.011(8) -0.005(8)
C20 0.024(10) 0.018(10) 0.035(10) 0.005(8) -0.010(8) -0.004(8)
C21 0.042(12) 0.037(11) 0.005(8) -0.002(7) 0.006(8) -0.016(9)
C22 0.025(10) 0.015(10) 0.055(13) -0.019(9) 0.009(9) -0.002(8)
C23 0.021(10) 0.032(11) 0.014(9) -0.013(7) 0.000(8) -0.001(8)
C24 0.042(11) 0.019(9) 0.012(8) -0.008(7) 0.002(8) -0.004(8)
C25 0.040(13) 0.045(14) 0.070(17) 0.011(13) -0.034(13) -0.006(11)
C26 0.024(11) 0.051(14) 0.050(13) 0.000(11) -0.032(10) -0.003(10)
C27 0.020(9) 0.040(12) 0.036(10) -0.006(9) 0.009(8) -0.017(9)
C28 0.029(10) 0.029(11) 0.016(9) -0.001(8) 0.009(8) 0.005(8)
C29 0.013(8) 0.038(11) 0.025(9) 0.018(8) -0.009(7) -0.013(8)
C30 0.023(10) 0.046(13) 0.022(9) 0.000(9) 0.001(8) -0.008(9)
C31 0.026(10) 0.015(9) 0.039(11) -0.004(8) 0.002(9) -0.002(8)
C32 0.034(10) 0.030(11) 0.017(9) 0.001(8) 0.008(8) -0.003(9)
C33 0.027(11) 0.034(11) 0.039(12) 0.015(9) -0.017(9) -0.007(9)
C34 0.063(15) 0.040(13) 0.029(11) -0.016(9) 0.010(11) -0.018(12)
C35 0.030(9) 0.031(10) 0.011(8) 0.005(7) -0.002(7) -0.017(8)
C36 0.015(9) 0.030(11) 0.055(12) -0.001(9) -0.017(9) -0.002(8)
C38 0.042(11) 0.025(10) 0.020(9) -0.007(8) -0.002(8) -0.002(9)
C39 0.034(10) 0.060(13) 0.017(9) 0.018(9) -0.009(8) -0.019(10)
C40 0.021(9) 0.020(9) 0.037(10) -0.010(8) 0.012(8) -0.014(8)
C41 0.078(17) 0.058(15) 0.049(13) 0.031(12) -0.041(13) -0.049(14)
C42 0.042(12) 0.038(12) 0.038(11) 0.004(10) -0.024(10) -0.022(10)
C43 0.037(10) 0.027(10) 0.018(9) -0.001(8) 0.006(8) -0.017(9)
C44 0.036(11) 0.042(12) 0.021(9) 0.007(9) -0.009(9) -0.022(10)
C45 0.041(11) 0.031(11) 0.021(9) 0.012(8) -0.016(9) -0.012(10)
C46 0.036(11) 0.033(11) 0.030(10) 0.008(9) 0.002(9) -0.011(9)
C47 0.045(12) 0.046(12) 0.010(8) 0.003(8) -0.007(8) -0.030(10)
C48 0.027(10) 0.021(10) 0.025(9) 0.002(8) 0.008(8) -0.003(8)
C49 0.045(12) 0.021(10) 0.048(12) 0.007(10) -0.011(11) -0.016(10)
C50 0.034(12) 0.086(18) 0.033(12) 0.008(11) -0.008(10) -0.032(13)
C51 0.022(9) 0.024(10) 0.026(10) -0.010(8) 0.009(8) 0.007(8)
C52 0.034(10) 0.014(9) 0.026(9) 0.010(7) -0.003(8) -0.012(8)
C53 0.028(10) 0.019(10) 0.052(12) 0.005(9) -0.010(10) -0.019(9)
C54 0.016(9) 0.023(10) 0.035(11) -0.009(8) 0.009(8) -0.005(8)
C55 0.022(9) 0.007(8) 0.044(11) -0.004(8) 0.005(8) -0.002(7)
C56 0.032(10) 0.027(10) 0.026(9) 0.002(8) 0.000(8) -0.018(9)
C57 0.038(13) 0.059(16) 0.063(16) 0.016(13) -0.014(12) -0.010(12)
C58 0.026(11) 0.11(2) 0.010(9) 0.013(11) -0.006(8) -0.020(12)
C59 0.026(9) 0.011(8) 0.011(8) -0.002(6) 0.002(7) -0.009(7)
C60 0.033(10) 0.019(9) 0.012(8) 0.006(7) 0.004(7) -0.012(8)
C61 0.022(9) 0.009(8) 0.019(8) 0.000(7) -0.003(7) 0.004(7)
C62 0.039(10) 0.025(10) 0.022(9) 0.003(8) -0.011(8) -0.012(9)
C64 0.030(10) 0.056(13) 0.008(8) 0.004(8) -0.001(7) -0.019(10)
C65 0.036(11) 0.029(11) 0.027(10) 0.013(8) 0.001(9) -0.006(10)
C66 0.057(14) 0.032(12) 0.034(11) -0.005(9) 0.012(10) -0.016(11)
C67 0.040(11) 0.031(11) 0.016(9) -0.016(8) 0.001(8) 0.000(9)
C68 0.039(10) 0.013(9) 0.021(9) -0.011(7) 0.000(8) -0.009(8)
C69 0.027(10) 0.035(11) 0.024(9) 0.002(8) 0.001(8) -0.014(9)
C70 0.019(9) 0.024(10) 0.053(11) -0.010(9) -0.002(8) -0.017(8)
C71 0.019(9) 0.044(12) 0.032(10) -0.001(9) -0.005(8) -0.013(9)
C72 0.038(11) 0.023(10) 0.027(10) -0.010(8) 0.006(9) -0.002(9)
C73 0.036(12) 0.062(15) 0.047(13) 0.003(11) -0.026(11) -0.020(12)
C75 0.019(9) 0.051(13) 0.015(9) 0.011(9) 0.003(7) -0.015(9)
C76 0.025(10) 0.021(10) 0.057(13) 0.016(10) -0.015(9) -0.013(8)
C77 0.019(9) 0.056(13) 0.015(9) -0.001(8) -0.004(7) -0.021(9)
C78 0.010(9) 0.042(12) 0.037(11) -0.012(10) 0.003(8) 0.000(9)
C79 0.008(8) 0.013(9) 0.040(10) 0.005(8) 0.006(8) 0.007(7)
C80 0.025(10) 0.040(12) 0.038(11) 0.011(9) -0.013(8) -0.019(9)
C82 0.087(19) 0.054(17) 0.047(15) 0.016(13) -0.015(14) -0.014(16)
C84 0.053(12) 0.016(10) 0.038(11) -0.001(8) 0.008(9) -0.010(9)
C83 0.036(11) 0.029(11) 0.047(12) -0.017(9) 0.018(10) -0.015(10)
B2 0.023(10) 0.025(11) 0.006(8) 0.006(8) -0.003(8) -0.005(9)

loop_
_atom_type_symbol
_atom_type_description
_atom_type_scat_dispersion_real
_atom_type_scat_dispersion_imag
_atom_type_scat_source
C C 0.0033 0.0016 'International Tables Vol C Tables 4.2.6.8 and 6.1.1.4'
H H 0.0000 0.0000 'International Tables Vol C Tables 4.2.6.8 and 6.1.1.4'
B B 0.0013 0.0007 'International Tables Vol C Tables 4.2.6.8 and 6.1.1.4'
F F 0.0171 0.0103 'International Tables Vol C Tables 4.2.6.8 and 6.1.1.4'
P P 0.1023 0.0942 'International Tables Vol C Tables 4.2.6.8 and 6.1.1.4'
Pt Pt -1.7033 8.3905 'International Tables Vol C Tables 4.2.6.8 and 6.1.1.4'

loop_
_diffrn_radiation_wavelength
0.71073

loop_
_exptl_crystal_face_index_h
_exptl_crystal_face_index_k
_exptl_crystal_face_index_l
_exptl_crystal_face_perp_dist
0 0 -1 0.018
0 0 1 0.016
2 6 1 0.153
-3 -9 -2 0.168
11 0 1 0.004
-14 -1 -2 0.014

loop_
_geom_angle_atom_site_label_1
_geom_angle_atom_site_label_2
_geom_angle_atom_site_label_3
_geom_angle
C83 Pt1 P1 88.4(5)
C83 Pt1 P3 86.7(5)
P1 Pt1 P3 174.92(19)
C83 Pt1 P2 172.9(5)
P1 Pt1 P2 84.84(18)
P3 Pt1 P2 100.01(19)
C84 Pt2 P4 87.8(5)
C84 Pt2 P5 172.0(5)
P4 Pt2 P5 86.29(19)
C84 Pt2 P6 86.9(5)
P4 Pt2 P6 174.60(18)
P5 Pt2 P6 99.10(18)
C1 P1 C3 104.2(10)
C1 P1 C2 104.2(11)
C3 P1 C2 105.2(10)
C1 P1 Pt1 115.2(6)
C3 P1 Pt1 110.2(7)
C2 P1 Pt1 116.6(6)
C5 P2 C6 105.6(9)
C5 P2 C4 103.0(8)
C6 P2 C4 104.4(11)
C5 P2 Pt1 120.6(6)
C6 P2 Pt1 114.2(7)
C4 P2 Pt1 107.3(7)
C9 P3 C7 102.9(11)
C9 P3 C8 105.7(9)
C7 P3 C8 102.1(12)
C9 P3 Pt1 113.0(6)
C7 P3 Pt1 118.9(8)
C8 P3 Pt1 112.8(7)
C11 P4 C10 107.5(12)
C11 P4 C12 102.2(12)
C10 P4 C12 105.1(10)
C11 P4 Pt2 114.7(7)
C10 P4 Pt2 116.7(8)
C12 P4 Pt2 109.3(7)
C14 P5 C13 104.0(10)
C14 P5 C15 102.4(10)
C13 P5 C15 103.0(11)
C14 P5 Pt2 114.2(7)
C13 P5 Pt2 105.9(8)
C15 P5 Pt2 125.2(7)
C18 P6 C16 104.6(9)
C18 P6 C17 101.5(10)
C16 P6 C17 101.8(11)
C18 P6 Pt2 112.8(6)
C16 P6 Pt2 112.8(6)
C17 P6 Pt2 121.3(8)
C4 C3 P1 111.2(13)
C3 C4 P2 107.2(13)
C13 C12 P4 106.8(13)
C12 C13 P5 113.4(17)
C20 C19 C24 113.2(13)
C20 C19 B1 122.7(13)
C24 C19 B1 124.1(14)
C21 C20 C19 124.0(14)
C20 C21 C22 120.3(15)
C20 C21 C26 120.3(14)
C22 C21 C26 119.3(15)
C23 C22 C21 118.8(15)
C22 C23 C24 119.2(14)
C22 C23 C25 122.9(16)
C24 C23 C25 117.9(16)
C23 C24 C19 124.5(15)
F1 C25 F3 108(2)
F1 C25 F2 108.5(19)
F3 C25 F2 102.4(17)
F1 C25 C23 113.1(18)
F3 C25 C23 114.8(16)
F2 C25 C23 109.9(18)
F4 C26 F5 106.4(16)
F4 C26 F6 105.8(17)
F5 C26 F6 104.4(13)
F4 C26 C21 114.2(14)
F5 C26 C21 112.4(17)
F6 C26 C21 112.9(15)
C32 C27 C28 118.4(16)
C32 C27 B1 123.2(14)
C28 C27 B1 118.1(16)
C27 C28 C29 121.7(17)
C28 C29 C30 119.2(14)
C28 C29 C33 120.3(17)
C30 C29 C33 120.5(15)
C31 C30 C29 119.5(15)
C32 C31 C30 116.8(16)
C32 C31 C34 122.3(15)
C30 C31 C34 120.9(16)
C27 C32 C31 124.3(15)
F8 C33 F9 106.3(13)
F8 C33 F7 106.2(15)
F9 C33 F7 106.3(13)
F8 C33 C29 113.1(13)
F9 C33 C29 112.6(16)
F7 C33 C29 111.8(13)
F10 C34 F12 108.8(17)
F10 C34 F11 105.2(18)
F12 C34 F11 102.2(18)
F10 C34 C31 114.4(17)
F12 C34 C31 114.7(16)
F11 C34 C31 110.3(16)
C36 C35 C40 114.4(13)
C36 C35 B1 123.6(13)
C40 C35 B1 122.0(13)
C35 C36 C37 123.9(14)
C38 C37 C36 119.6(14)
C38 C37 C41 119.3(14)
C36 C37 C41 121.0(14)
C37 C38 C39 119.6(15)
C40 C39 C38 118.5(14)
C40 C39 C42 121.2(15)
C38 C39 C42 120.3(15)
C39 C40 C35 123.9(14)
F15 C41 F13 107(2)
F15 C41 F14 103(2)
F13 C41 F14 93(2)
F15 C41 C37 120.9(16)
F13 C41 C37 115.1(18)
F14 C41 C37 113(2)
F17 C42 F18 106.7(15)
F17 C42 F16 102.2(13)
F18 C42 F16 105.6(16)
F17 C42 C39 113.9(16)
F18 C42 C39 114.9(14)
F16 C42 C39 112.3(14)
C44 C43 C48 117.2(15)
C44 C43 B1 123.6(14)
C48 C43 B1 119.1(16)
C43 C44 C45 123.7(16)
C46 C45 C44 120.3(18)
C46 C45 C49 117.9(16)
C44 C45 C49 121.6(15)
C45 C46 C47 116.8(17)
C46 C47 C48 122.0(15)
C46 C47 C50 121.7(16)
C48 C47 C50 116.2(18)
C43 C48 C47 119.9(16)
F21 C49 F19 104.1(15)
F21 C49 F20 106.2(14)
F19 C49 F20 106.6(15)
F21 C49 C45 113.6(15)
F19 C49 C45 113.4(14)
F20 C49 C45 112.2(15)
F22 C50 F24 113(3)
F22 C50 F23 97(2)
F24 C50 F23 96(2)
F22 C50 C47 119.7(18)
F24 C50 C47 114.8(16)
F23 C50 C47 112(2)
C56 C51 C52 114.4(14)
C56 C51 B2 122.2(14)
C52 C51 B2 123.3(14)
C53 C52 C51 122.1(16)
C54 C53 C52 121.8(16)
C54 C53 C57 119.7(15)
C52 C53 C57 118.4(17)
C53 C54 C55 119.7(15)
C54 C55 C56 119.7(16)
C54 C55 C58 122.6(14)
C56 C55 C58 117.7(15)
C51 C56 C55 122.2(15)
F25 C57 F27 109(2)
F25 C57 F26 107.9(16)
F27 C57 F26 102.5(16)
F25 C57 C53 115.3(16)
F27 C57 C53 112.9(15)
F26 C57 C53 108.4(19)
F30 C58 F28 110(2)
F30 C58 F29 107.4(16)
F28 C58 F29 101.7(13)
F30 C58 C55 111.2(14)
F28 C58 C55 115.1(15)
F29 C58 C55 110.3(18)
C60 C59 C64 114.4(14)
C60 C59 B2 122.5(12)
C64 C59 B2 123.2(13)
C59 C60 C61 123.1(14)
C62 C61 C60 119.9(14)
C62 C61 C65 117.6(15)
C60 C61 C65 122.5(14)
C63 C62 C61 120.1(17)
C62 C63 C64 118.8(15)
C62 C63 C66 121.4(17)
C64 C63 C66 119.6(15)
C63 C64 C59 123.7(14)
F31 C65 F32 103.8(18)
F31 C65 F33 101.3(15)
F32 C65 F33 107.8(16)
F31 C65 C61 112.7(14)
F32 C65 C61 116.6(13)
F33 C65 C61 113.2(16)
F44 C66 F45 107.4(17)
F44 C66 F43 104.6(15)
F45 C66 F43 106.0(16)
F44 C66 C63 112.7(15)
F45 C66 C63 113.1(14)
F43 C66 C63 112.4(16)
C74 C67 C68 117.8(15)
C74 C67 B2 120.7(14)
C68 C67 B2 121.4(13)
C69 C68 C67 121.3(14)
C68 C69 C70 120.5(14)
C68 C69 C72 119.9(14)
C70 C69 C72 119.5(14)
C71 C70 C69 117.1(14)
C70 C71 C74 122.6(14)
C70 C71 C73 118.9(15)
C74 C71 C73 118.3(15)
F37 C72 F39 106.9(13)
F37 C72 F38 106.3(14)
F39 C72 F38 103.8(14)
F37 C72 C69 113.6(14)
F39 C72 C69 113.9(14)
F38 C72 C69 111.5(14)
F42 C73 F40 108.6(19)
F42 C73 F41 97.6(18)
F40 C73 F41 107.9(19)
F42 C73 C71 114.1(17)
F40 C73 C71 115.9(15)
F41 C73 C71 111.0(17)
C67 C74 C71 120.4(15)
C76 C75 C80 114.9(14)
C76 C75 B2 121.3(15)
C80 C75 B2 123.7(16)
C75 C76 C77 122.9(15)
C78 C77 C76 122.3(17)
C78 C77 C81 118.2(15)
C76 C77 C81 119.5(16)
C77 C78 C79 116.6(16)
C78 C79 C80 120.8(15)
C78 C79 C82 121.4(17)
C80 C79 C82 117.8(18)
C75 C80 C79 122.6(17)
F46 C81 F47 109.3(14)
F46 C81 F48 103.2(13)
F47 C81 F48 101.6(13)
F46 C81 C77 116.0(15)
F47 C81 C77 113.9(13)
F48 C81 C77 111.5(14)
F49 C82 F50 103(3)
F49 C82 F51 102(2)
F50 C82 F51 98(2)
F49 C82 C79 118(2)
F50 C82 C79 117(2)
F51 C82 C79 116(2)
C43 B1 C35 110.0(13)
C43 B1 C19 110.5(15)
C35 B1 C19 108.1(12)
C43 B1 C27 110.0(13)
C35 B1 C27 110.7(14)
C19 B1 C27 107.5(12)
C75 B2 C67 109.7(13)
C75 B2 C51 106.1(12)
C67 B2 C51 110.3(13)
C75 B2 C59 110.5(13)
C67 B2 C59 109.4(12)
C51 B2 C59 110.8(12)
P1 C1 H1A 109.5
P1 C1 H1B 109.3
H1A C1 H1B 109.5
P1 C1 H1C 109.6
H1A C1 H1C 109.5
H1B C1 H1C 109.5
P1 C2 H2A 110.0
P1 C2 H2B 109.0
H2A C2 H2B 109.5
P1 C2 H2C 109.4
H2A C2 H2C 109.5
H2B C2 H2C 109.5
C4 C3 H3A 108.4
P1 C3 H3A 109.2
C4 C3 H3B 109.8
P1 C3 H3B 108.9
H3A C3 H3B 109.5
C3 C4 H4A 109.8
P2 C4 H4A 108.7
C3 C4 H4B 111.7
P2 C4 H4B 109.7
H4A C4 H4B 109.5
P2 C5 H5A 109.5
P2 C5 H5B 109.5
H5A C5 H5B 109.5
P2 C5 H5C 109.4
H5A C5 H5C 109.5
H5B C5 H5C 109.5
P2 C6 H6A 108.9
P2 C6 H6B 109.8
H6A C6 H6B 109.5
P2 C6 H6C 109.7
H6A C6 H6C 109.5
H6B C6 H6C 109.5
P3 C7 H7A 109.9
P3 C7 H7B 108.9
H7A C7 H7B 109.5
P3 C7 H7C 109.6
H7A C7 H7C 109.5
H7B C7 H7C 109.5
P3 C8 H8A 110.0
P3 C8 H8B 109.0
H8A C8 H8B 109.5
P3 C8 H8C 109.5
H8A C8 H8C 109.5
H8B C8 H8C 109.5
P3 C9 H9A 109.7
P3 C9 H9B 109.3
H9A C9 H9B 109.5
P3 C9 H9C 109.4
H9A C9 H9C 109.5
H9B C9 H9C 109.5
P4 C10 H10A 109.7
P4 C10 H10B 109.2
H10A C10 H10B 109.5
P4 C10 H10C 109.6
H10A C10 H10C 109.5
H10B C10 H10C 109.5
P4 C11 H11A 109.7
P4 C11 H11B 108.4
H11A C11 H11B 109.5
P4 C11 H11C 110.3
H11A C11 H11C 109.5
H11B C11 H11C 109.5
C13 C12 H12A 111.2
P4 C12 H12A 109.2
C13 C12 H12B 110.5
P4 C12 H12B 109.7
H12A C12 H12B 109.5
C12 C13 H13A 108.3
P5 C13 H13A 109.1
C12 C13 H13B 107.4
P5 C13 H13B 109.0
H13A C13 H13B 109.5
P5 C14 H14A 109.6
P5 C14 H14B 109.3
H14A C14 H14B 109.5
P5 C14 H14C 109.5
H14A C14 H14C 109.5
H14B C14 H14C 109.5
P5 C15 H15A 109.6
P5 C15 H15B 110.0
H15A C15 H15B 109.5
P5 C15 H15C 108.9
H15A C15 H15C 109.5
H15B C15 H15C 109.5
P6 C16 H16A 109.3
P6 C16 H16B 109.6
H16A C16 H16B 109.5
P6 C16 H16C 109.5
H16A C16 H16C 109.5
H16B C16 H16C 109.5
P6 C17 H17A 109.4
P6 C17 H17B 109.3
H17A C17 H17B 109.5
P6 C17 H17C 109.7
H17A C17 H17C 109.5
H17B C17 H17C 109.5
P6 C18 H18A 109.4
P6 C18 H18B 109.0
H18A C18 H18B 109.5
P6 C18 H18C 109.9
H18A C18 H18C 109.5
H18B C18 H18C 109.5
C21 C20 H20 116.8
C19 C20 H20 119.2
C23 C22 H22 122.2
C21 C22 H22 119.0
C23 C24 H24 116.5
C19 C24 H24 119.1
C27 C28 H28 118.7
C29 C28 H28 119.6
C31 C30 H30 121.8
C29 C30 H30 118.8
C27 C32 H32 119.4
C31 C32 H32 116.3
C35 C36 H36 119.2
C37 C36 H36 116.8
C37 C38 H38 119.4
C39 C38 H38 121.0
C39 C40 H40 116.1
C35 C40 H40 120.0
C43 C44 H44 119.1
C45 C44 H44 117.1
C45 C46 H46 118.7
C47 C46 H46 124.5
C43 C48 H48 118.6
C47 C48 H48 121.5
C53 C52 H52 119.3
C51 C52 H52 118.6
C53 C54 H54 119.3
C55 C54 H54 121.0
C51 C56 H56 118.9
C55 C56 H56 119.0
C59 C60 H60 119.5
C61 C60 H60 117.4
C63 C62 H62 120.9
C61 C62 H62 119.0
C63 C64 H64 116.6
C59 C64 H64 119.7
C69 C68 H68 119.4
C67 C68 H68 119.2
C71 C70 H70 123.7
C69 C70 H70 119.2
C67 C74 H74 119.8
C71 C74 H74 119.8
C75 C76 H76 119.2
C77 C76 H76 117.9
C77 C78 H78 119.2
C79 C78 H78 124.3
C75 C80 H80 118.1
C79 C80 H80 119.3
Pt2 C84 H84A 109.5
Pt2 C84 H84B 109.5
H84A C84 H84B 109.5
Pt2 C84 H84C 109.5
H84A C84 H84C 109.5
H84B C84 H84C 109.5
Pt1 C83 H83A 109.5
Pt1 C83 H83B 109.5
H83A C83 H83B 109.5
Pt1 C83 H83C 109.5
H83A C83 H83C 109.5
H83B C83 H83C 109.5

loop_
_geom_bond_atom_site_label_1
_geom_bond_atom_site_label_2
_geom_bond_distance
Pt1 C83 2.090(17)
Pt1 P1 2.277(5)
Pt1 P3 2.297(5)
Pt1 P2 2.304(5)
Pt2 C84 2.116(15)
Pt2 P4 2.279(4)
Pt2 P5 2.293(5)
Pt2 P6 2.301(4)
P1 C1 1.780(18)
P1 C3 1.78(2)
P1 C2 1.793(19)
P2 C5 1.800(18)
P2 C6 1.850(18)
P2 C4 1.87(2)
P3 C9 1.789(17)
P3 C7 1.82(2)
P3 C8 1.82(2)
P4 C11 1.778(18)
P4 C10 1.81(2)
P4 C12 1.826(19)
P5 C14 1.813(18)
P5 C13 1.81(2)
P5 C15 1.83(2)
P6 C18 1.812(17)
P6 C16 1.824(18)
P6 C17 1.83(2)
F1 C25 1.26(2)
F2 C25 1.34(2)
F3 C25 1.33(3)
F4 C26 1.328(19)
F5 C26 1.33(2)
F6 C26 1.34(2)
F7 C33 1.363(19)
F8 C33 1.332(17)
F9 C33 1.36(2)
F10 C34 1.29(2)
F11 C34 1.35(2)
F12 C34 1.34(2)
F13 C41 1.25(3)
F14 C41 1.32(3)
F15 C41 1.223(19)
F16 C42 1.35(2)
F17 C42 1.31(2)
F18 C42 1.321(19)
F19 C49 1.331(18)
F20 C49 1.356(19)
F21 C49 1.322(18)
F22 C50 1.14(2)
F23 C50 1.32(3)
F24 C50 1.22(2)
F25 C57 1.26(2)
F26 C57 1.35(2)
F27 C57 1.30(2)
F28 C58 1.32(2)
F29 C58 1.36(2)
F30 C58 1.299(19)
F31 C65 1.281(19)
F32 C65 1.29(2)
F33 C65 1.32(2)
F37 C72 1.325(18)
F38 C72 1.35(2)
F39 C72 1.333(18)
F40 C73 1.26(2)
F41 C73 1.32(2)
F42 C73 1.24(2)
F43 C66 1.36(2)
F44 C66 1.29(2)
F45 C66 1.32(2)
F46 C81 1.310(18)
F47 C81 1.359(19)
F48 C81 1.407(18)
F49 C82 1.21(3)
F50 C82 1.25(3)
F51 C82 1.25(2)
C3 C4 1.56(3)
C12 C13 1.56(3)
C19 C20 1.39(2)
C19 C24 1.40(2)
C19 B1 1.67(2)
C20 C21 1.35(2)
C21 C22 1.39(2)
C21 C26 1.51(2)
C22 C23 1.36(2)
C23 C24 1.37(2)
C23 C25 1.50(2)
C27 C32 1.37(2)
C27 C28 1.38(2)
C27 B1 1.68(3)
C28 C29 1.39(2)
C29 C30 1.44(2)
C29 C33 1.47(2)
C30 C31 1.42(2)
C31 C32 1.40(2)
C31 C34 1.44(3)
C35 C36 1.38(2)
C35 C40 1.40(2)
C35 B1 1.64(2)
C36 C37 1.40(2)
C37 C38 1.36(2)
C37 C41 1.44(2)
C38 C39 1.41(2)
C39 C40 1.38(2)
C39 C42 1.47(2)
C43 C44 1.36(2)
C43 C48 1.39(2)
C43 B1 1.63(2)
C44 C45 1.41(2)
C45 C46 1.38(2)
C45 C49 1.47(3)
C46 C47 1.41(2)
C47 C48 1.43(2)
C47 C50 1.49(2)
C51 C56 1.39(2)
C51 C52 1.44(2)
C51 B2 1.65(2)
C52 C53 1.37(2)
C53 C54 1.34(2)
C53 C57 1.54(3)
C54 C55 1.38(2)
C55 C56 1.42(2)
C55 C58 1.52(2)
C59 C60 1.367(19)
C59 C64 1.40(2)
C59 B2 1.66(2)
C60 C61 1.37(2)
C61 C62 1.36(2)
C61 C65 1.51(2)
C62 C63 1.36(2)
C63 C64 1.37(2)
C63 C66 1.52(2)
C67 C74 1.38(2)
C67 C68 1.40(2)
C67 B2 1.65(2)
C68 C69 1.39(2)
C69 C70 1.402(19)
C69 C72 1.48(2)
C70 C71 1.38(2)
C71 C74 1.39(2)
C71 C73 1.52(2)
C75 C76 1.39(2)
C75 C80 1.40(2)
C75 B2 1.63(2)
C76 C77 1.41(2)
C77 C78 1.37(2)
C77 C81 1.47(2)
C78 C79 1.40(2)
C79 C80 1.43(2)
C79 C82 1.43(3)
C1 H1A 0.9599
C1 H1B 0.9601
C1 H1C 0.9599
C2 H2A 0.9600
C2 H2B 0.9599
C2 H2C 0.9600
C3 H3A 0.9601
C3 H3B 0.9599
C4 H4A 0.9601
C4 H4B 0.9600
C5 H5A 0.9601
C5 H5B 0.9601
C5 H5C 0.9600
C6 H6A 0.9601
C6 H6B 0.9600
C6 H6C 0.9599
C7 H7A 0.9601
C7 H7B 0.9600
C7 H7C 0.9599
C8 H8A 0.9599
C8 H8B 0.9601
C8 H8C 0.9601
C9 H9A 0.9600
C9 H9B 0.9601
C9 H9C 0.9598
C10 H10A 0.9603
C10 H10B 0.9601
C10 H10C 0.9600
C11 H11A 0.9600
C11 H11B 0.9599
C11 H11C 0.9600
C12 H12A 0.9600
C12 H12B 0.9601
C13 H13A 0.9600
C13 H13B 0.9601
C14 H14A 0.9601
C14 H14B 0.9600
C14 H14C 0.9599
C15 H15A 0.9600
C15 H15B 0.9600
C15 H15C 0.9599
C16 H16A 0.9599
C16 H16B 0.9601
C16 H16C 0.9600
C17 H17A 0.9599
C17 H17B 0.9600
C17 H17C 0.9599
C18 H18A 0.9600
C18 H18B 0.9599
C18 H18C 0.9601
C20 H20 0.9599
C22 H22 0.9601
C24 H24 0.9600
C28 H28 0.9600
C30 H30 0.9598
C32 H32 0.9600
C36 H36 0.9600
C38 H38 0.9599
C40 H40 0.9600
C44 H44 0.9601
C46 H46 0.9601
C48 H48 0.9601
C52 H52 0.9601
C54 H54 0.9600
C56 H56 0.9600
C60 H60 0.9599
C62 H62 0.9600
C64 H64 0.9599
C68 H68 0.9598
C70 H70 0.9600
C74 H74 0.9600
C76 H76 0.9600
C78 H78 0.9600
C80 H80 0.9601
C84 H84A 0.9800
C84 H84B 0.9800
C84 H84C 0.9800
C83 H83A 0.9800
C83 H83B 0.9800
C83 H83C 0.9800

loop_
_geom_torsion_atom_site_label_1
_geom_torsion_atom_site_label_2
_geom_torsion_atom_site_label_3
_geom_torsion_atom_site_label_4
_geom_torsion
C83 Pt1 P1 C1 71.7(11)
P3 Pt1 P1 C1 87(2)
P2 Pt1 P1 C1 -110.4(9)
C83 Pt1 P1 C3 -170.8(8)
P3 Pt1 P1 C3 -156(2)
P2 Pt1 P1 C3 7.1(7)
C83 Pt1 P1 C2 -51.0(10)
P3 Pt1 P1 C2 -36(2)
P2 Pt1 P1 C2 127.0(9)
C83 Pt1 P2 C5 150(4)
P1 Pt1 P2 C5 133.4(6)
P3 Pt1 P2 C5 -48.1(7)
C83 Pt1 P2 C6 -82(4)
P1 Pt1 P2 C6 -99.1(8)
P3 Pt1 P2 C6 79.4(8)
C83 Pt1 P2 C4 33(4)
P1 Pt1 P2 C4 16.1(7)
P3 Pt1 P2 C4 -165.4(7)
C83 Pt1 P3 C9 48.9(9)
P1 Pt1 P3 C9 34(2)
P2 Pt1 P3 C9 -128.9(7)
C83 Pt1 P3 C7 169.6(12)
P1 Pt1 P3 C7 155(2)
P2 Pt1 P3 C7 -8.2(11)
C83 Pt1 P3 C8 -70.9(10)
P1 Pt1 P3 C8 -86(2)
P2 Pt1 P3 C8 111.3(8)
C84 Pt2 P4 C11 -83.3(12)
P5 Pt2 P4 C11 102.1(11)
P6 Pt2 P4 C11 -74(2)
C84 Pt2 P4 C10 43.8(10)
P5 Pt2 P4 C10 -130.9(9)
P6 Pt2 P4 C10 53(2)
C84 Pt2 P4 C12 162.7(9)
P5 Pt2 P4 C12 -11.9(8)
P6 Pt2 P4 C12 172(2)
C84 Pt2 P5 C14 60(4)
P4 Pt2 P5 C14 102.8(8)
P6 Pt2 P5 C14 -77.6(8)
C84 Pt2 P5 C13 -53(4)
P4 Pt2 P5 C13 -10.9(8)
P6 Pt2 P5 C13 168.7(8)
C84 Pt2 P5 C15 -172(4)
P4 Pt2 P5 C15 -130.0(10)
P6 Pt2 P5 C15 49.6(10)
C84 Pt2 P6 C18 62.2(9)
P4 Pt2 P6 C18 53(2)
P5 Pt2 P6 C18 -123.1(7)
C84 Pt2 P6 C16 -56.1(8)
P4 Pt2 P6 C16 -66(2)
P5 Pt2 P6 C16 118.6(7)
C84 Pt2 P6 C17 -177.1(12)
P4 Pt2 P6 C17 173(2)
P5 Pt2 P6 C17 -2.5(11)
C1 P1 C3 C4 89.4(16)
C2 P1 C3 C4 -161.3(15)
Pt1 P1 C3 C4 -34.8(16)
P1 C3 C4 P2 47.6(19)
C5 P2 C4 C3 -168.4(15)
C6 P2 C4 C3 81.5(17)
Pt1 P2 C4 C3 -40.2(16)
C11 P4 C12 C13 -86.0(16)
C10 P4 C12 C13 161.8(15)
Pt2 P4 C12 C13 35.9(16)
P4 C12 C13 P5 -47.7(18)
C14 P5 C13 C12 -82.9(16)
C15 P5 C13 C12 170.6(15)
Pt2 P5 C13 C12 37.7(16)
C24 C19 C20 C21 2(2)
B1 C19 C20 C21 178.4(16)
C19 C20 C21 C22 1(3)
C19 C20 C21 C26 178.2(16)
C20 C21 C22 C23 -3(2)
C26 C21 C22 C23 179.2(17)
C21 C22 C23 C24 3(2)
C21 C22 C23 C25 -179.2(17)
C22 C23 C24 C19 0(3)
C25 C23 C24 C19 -178.0(16)
C20 C19 C24 C23 -2(2)
B1 C19 C24 C23 -178.8(16)
C22 C23 C25 F1 106(3)
C24 C23 C25 F1 -76(3)
C22 C23 C25 F3 -130(2)
C24 C23 C25 F3 48(2)
C22 C23 C25 F2 -15(3)
C24 C23 C25 F2 162.9(17)
C20 C21 C26 F4 166.5(17)
C22 C21 C26 F4 -16(3)
C20 C21 C26 F5 -72(2)
C22 C21 C26 F5 105.4(17)
C20 C21 C26 F6 46(2)
C22 C21 C26 F6 -136.8(16)
C32 C27 C28 C29 -1(2)
B1 C27 C28 C29 -175.2(13)
C27 C28 C29 C30 3(2)
C27 C28 C29 C33 -179.7(14)
C28 C29 C30 C31 -3(2)
C33 C29 C30 C31 179.4(13)
C29 C30 C31 C32 2(2)
C29 C30 C31 C34 -179.3(15)
C28 C27 C32 C31 0(2)
B1 C27 C32 C31 173.8(14)
C30 C31 C32 C27 -1(2)
C34 C31 C32 C27 -179.4(17)
C28 C29 C33 F8 -75(2)
C30 C29 C33 F8 102.8(19)
C28 C29 C33 F9 164.5(13)
C30 C29 C33 F9 -18(2)
C28 C29 C33 F7 45(2)
C30 C29 C33 F7 -137.4(15)
C32 C31 C34 F10 51(3)
C30 C31 C34 F10 -128.3(19)
C32 C31 C34 F12 177.3(17)
C30 C31 C34 F12 -1(3)
C32 C31 C34 F11 -68(2)
C30 C31 C34 F11 113.4(18)
C40 C35 C36 C37 0(3)
B1 C35 C36 C37 179.3(17)
C35 C36 C37 C38 1(3)
C35 C36 C37 C41 178(2)
C36 C37 C38 C39 0(3)
C41 C37 C38 C39 -177.3(19)
C37 C38 C39 C40 -1(3)
C37 C38 C39 C42 -179.2(16)
C38 C39 C40 C35 2(3)
C42 C39 C40 C35 -179.8(17)
C36 C35 C40 C39 -2(2)
B1 C35 C40 C39 179.1(17)
C38 C37 C41 F15 0(4)
C36 C37 C41 F15 -177(2)
C38 C37 C41 F13 -131(2)
C36 C37 C41 F13 52(4)
C38 C37 C41 F14 123(2)
C36 C37 C41 F14 -54(3)
C40 C39 C42 F17 55(2)
C38 C39 C42 F17 -127.3(18)
C40 C39 C42 F18 178.3(18)
C38 C39 C42 F18 -4(3)
C40 C39 C42 F16 -61(2)
C38 C39 C42 F16 117.1(18)
C48 C43 C44 C45 -1(2)
B1 C43 C44 C45 176.2(14)
C43 C44 C45 C46 1(2)
C43 C44 C45 C49 176.9(15)
C44 C45 C46 C47 -1(2)
C49 C45 C46 C47 -176.9(14)
C45 C46 C47 C48 1(2)
C45 C46 C47 C50 -176.5(15)
C44 C43 C48 C47 1(2)
B1 C43 C48 C47 -176.6(13)
C46 C47 C48 C43 -1(2)
C50 C47 C48 C43 176.9(15)
C46 C45 C49 F21 81.5(18)
C44 C45 C49 F21 -94.3(17)
C46 C45 C49 F19 -160.0(14)
C44 C45 C49 F19 24(2)
C46 C45 C49 F20 -39.0(19)
C44 C45 C49 F20 145.2(14)
C46 C47 C50 F22 93(3)
C48 C47 C50 F22 -84(3)
C46 C47 C50 F24 -127(2)
C48 C47 C50 F24 56(3)
C46 C47 C50 F23 -18(3)
C48 C47 C50 F23 164.1(19)
C56 C51 C52 C53 2(2)
B2 C51 C52 C53 -173.3(14)
C51 C52 C53 C54 -4(2)
C51 C52 C53 C57 179.6(15)
C52 C53 C54 C55 4(2)
C57 C53 C54 C55 -179.5(15)
C53 C54 C55 C56 -3(2)
C53 C54 C55 C58 176.3(17)
C52 C51 C56 C55 -1(2)
B2 C51 C56 C55 174.4(14)
C54 C55 C56 C51 2(2)
C58 C55 C56 C51 -177.6(17)
C54 C53 C57 F25 -70(3)
C52 C53 C57 F25 107(2)
C54 C53 C57 F27 163.8(17)
C52 C53 C57 F27 -20(3)
C54 C53 C57 F26 51(2)
C52 C53 C57 F26 -132.4(16)
C54 C55 C58 F30 -2(3)
C56 C55 C58 F30 177.4(18)
C54 C55 C58 F28 -128.5(17)
C56 C55 C58 F28 51(2)
C54 C55 C58 F29 117.2(16)
C56 C55 C58 F29 -64(2)
C64 C59 C60 C61 -2(2)
B2 C59 C60 C61 178.9(13)
C59 C60 C61 C62 0(2)
C59 C60 C61 C65 -179.8(13)
C60 C61 C62 C63 1(2)
C65 C61 C62 C63 -178.5(13)
C61 C62 C63 C64 -2(2)
C61 C62 C63 C66 -176.4(14)
C62 C63 C64 C59 0(2)
C66 C63 C64 C59 175.0(14)
C60 C59 C64 C63 2(2)
B2 C59 C64 C63 -179.1(14)
C62 C61 C65 F31 69(2)
C60 C61 C65 F31 -110(2)
C62 C61 C65 F32 -51(2)
C60 C61 C65 F32 129.7(18)
C62 C61 C65 F33 -176.4(15)
C60 C61 C65 F33 4(2)
C62 C63 C66 F44 96(2)
C64 C63 C66 F44 -79(2)
C62 C63 C66 F45 -26(2)
C64 C63 C66 F45 158.8(16)
C62 C63 C66 F43 -146.3(16)
C64 C63 C66 F43 39(2)
C74 C67 C68 C69 2(2)
B2 C67 C68 C69 -174.5(15)
C67 C68 C69 C70 -1(3)
C67 C68 C69 C72 -178.2(16)
C68 C69 C70 C71 3(3)
C72 C69 C70 C71 179.6(16)
C69 C70 C71 C74 -5(3)
C69 C70 C71 C73 -179.5(16)
C68 C69 C72 F37 -30(2)
C70 C69 C72 F37 152.6(15)
C68 C69 C72 F39 -153.2(15)
C70 C69 C72 F39 30(2)
C68 C69 C72 F38 89.7(19)
C70 C69 C72 F38 -87.2(19)
C70 C71 C73 F42 111(2)
C74 C71 C73 F42 -64(3)
C70 C71 C73 F40 -16(3)
C74 C71 C73 F40 169(2)
C70 C71 C73 F41 -140(2)
C74 C71 C73 F41 45(3)
C68 C67 C74 C71 -4(2)
B2 C67 C74 C71 172.5(16)
C70 C71 C74 C67 6(3)
C73 C71 C74 C67 -179.8(17)
C80 C75 C76 C77 -3(2)
B2 C75 C76 C77 172.4(13)
C75 C76 C77 C78 3(2)
C75 C76 C77 C81 -176.0(15)
C76 C77 C78 C79 -2(2)
C81 C77 C78 C79 177.3(13)
C77 C78 C79 C80 1(2)
C77 C78 C79 C82 -179.0(17)
C76 C75 C80 C79 2(2)
B2 C75 C80 C79 -173.3(13)
C78 C79 C80 C75 -1(2)
C82 C79 C80 C75 178.9(17)
C78 C77 C81 F46 21(2)
C76 C77 C81 F46 -159.9(14)
C78 C77 C81 F47 -106.9(16)
C76 C77 C81 F47 71.9(18)
C78 C77 C81 F48 138.9(14)
C76 C77 C81 F48 -42.2(19)
C78 C79 C82 F49 102(3)
C80 C79 C82 F49 -77(3)
C78 C79 C82 F50 -134(3)
C80 C79 C82 F50 47(3)
C78 C79 C82 F51 -19(3)
C80 C79 C82 F51 161(2)
C44 C43 B1 C35 -95.9(18)
C48 C43 B1 C35 81.1(17)
C44 C43 B1 C19 23(2)
C48 C43 B1 C19 -159.6(13)
C44 C43 B1 C27 141.9(15)
C48 C43 B1 C27 -41.1(19)
C36 C35 B1 C43 154.9(16)
C40 C35 B1 C43 -26(2)
C36 C35 B1 C19 34(2)
C40 C35 B1 C19 -146.5(15)
C36 C35 B1 C27 -83.3(19)
C40 C35 B1 C27 95.9(17)
C20 C19 B1 C43 -75.3(19)
C24 C19 B1 C43 100.7(18)
C20 C19 B1 C35 45(2)
C24 C19 B1 C35 -138.9(15)
C20 C19 B1 C27 164.6(15)
C24 C19 B1 C27 -19(2)
C32 C27 B1 C43 148.3(15)
C28 C27 B1 C43 -38.1(19)
C32 C27 B1 C35 27(2)
C28 C27 B1 C35 -159.9(13)
C32 C27 B1 C19 -91.4(18)
C28 C27 B1 C19 82.2(17)
C76 C75 B2 C67 37.4(19)
C80 C75 B2 C67 -148.0(15)
C76 C75 B2 C51 -81.7(17)
C80 C75 B2 C51 92.9(18)
C76 C75 B2 C59 158.2(13)
C80 C75 B2 C59 -27.2(19)
C74 C67 B2 C75 38(2)
C68 C67 B2 C75 -146.0(15)
C74 C67 B2 C51 154.3(15)
C68 C67 B2 C51 -30(2)
C74 C67 B2 C59 -83.6(17)
C68 C67 B2 C59 92.6(18)
C56 C51 B2 C75 20(2)
C52 C51 B2 C75 -164.6(14)
C56 C51 B2 C67 -98.7(17)
C52 C51 B2 C67 76.7(19)
C56 C51 B2 C59 140.0(15)
C52 C51 B2 C59 -44.7(19)
C60 C59 B2 C75 -100.0(15)
C64 C59 B2 C75 80.8(17)
C60 C59 B2 C67 20.9(18)
C64 C59 B2 C67 -158.3(13)
C60 C59 B2 C51 142.7(13)
C64 C59 B2 C51 -36.5(18)
